data_8102056
loop_
_publ_author_name
'Zhang, C.-H.'
'Chen, M.-S.'
'Kuang, D.-Z.'

_publ_section_title
;
Crystal structure of tetra(4-methylpyridine)copper(II) diperchlorate, 
[Cu(C~6~H~7~N)~4~][ClO~4~]~2~
;
_journal_issue 4
_journal_name_full 'Zeitschrift f\"ur Kristallographie - New Crystal Structures'
_journal_page_first 483
_journal_page_last 484
_journal_volume 221
_journal_year 2006
_chemical_formula_sum 'C24 H28 Cl2 Cu N4 O8'
_chemical_formula_weight 634.94
_chemical_name_systematic
; 
tetra(4-methylpyridine)copper(II) diperchlorate 
;
_space_group_IT_number 15
_symmetry_cell_setting monoclinic
_symmetry_space_group_name_Hall '-C 2yc'
_symmetry_space_group_name_H-M 'C 1 2/c 1'
_atom_sites_solution_hydrogens geom
_atom_sites_solution_primary direct
_atom_sites_solution_secondary difmap
_audit_creation_method SHELXL-97
_cell_angle_alpha 90.00
_cell_angle_beta 108.760(8)
_cell_angle_gamma 90.00
_cell_formula_units_Z 4
_cell_length_a 18.778(8)
_cell_length_b 10.214(4)
_cell_length_c 16.128(7)
_cell_measurement_reflns_used 1493
_cell_measurement_temperature 294(2)
_cell_measurement_theta_max 21.10
_cell_measurement_theta_min 2.30
_cell_volume 2929(2)
_computing_cell_refinement 'Bruker SMART'
_computing_data_collection 'Bruker SMART'
_computing_data_reduction 'Bruker SAINT'
_computing_molecular_graphics 'Bruker SHELXTL'
_computing_publication_material 'Bruker SHELXTL'
_computing_structure_refinement 'SHELXL-97 (Sheldrick, 1997)'
_computing_structure_solution 'SHELXS-97 (Sheldrick, 1990)'
_diffrn_ambient_temperature 294(2)
_diffrn_measured_fraction_theta_full 0.998
_diffrn_measured_fraction_theta_max 0.998
_diffrn_measurement_device_type 'Bruker SMART CCD'
_diffrn_measurement_method phi/omega
_diffrn_radiation_monochromator graphite
_diffrn_radiation_source 'fine-focus sealed tube'
_diffrn_radiation_type MoK\a
_diffrn_radiation_wavelength 0.71073
_diffrn_reflns_av_R_equivalents 0.0572
_diffrn_reflns_av_sigmaI/netI 0.0691
_diffrn_reflns_limit_h_max 14
_diffrn_reflns_limit_h_min -22
_diffrn_reflns_limit_k_max 11
_diffrn_reflns_limit_k_min -12
_diffrn_reflns_limit_l_max 19
_diffrn_reflns_limit_l_min -19
_diffrn_reflns_number 7235
_diffrn_reflns_theta_full 25.00
_diffrn_reflns_theta_max 25.00
_diffrn_reflns_theta_min 2.29
_diffrn_standards_decay_% 0
_diffrn_standards_interval_count 0
_diffrn_standards_interval_time 0
_diffrn_standards_number 0
_exptl_absorpt_coefficient_mu 0.979
_exptl_absorpt_correction_T_max 0.8435
_exptl_absorpt_correction_T_min 0.7990
_exptl_absorpt_correction_type multi-scan
_exptl_absorpt_process_details SADABS
_exptl_crystal_colour blue
_exptl_crystal_density_diffrn 1.440
_exptl_crystal_density_method 'not measured'
_exptl_crystal_description block
_exptl_crystal_F_000 1308
_exptl_crystal_size_max 0.24
_exptl_crystal_size_mid 0.20
_exptl_crystal_size_min 0.18
_refine_diff_density_max 0.551
_refine_diff_density_min -0.313
_refine_diff_density_rms 0.067
_refine_ls_extinction_method none
_refine_ls_goodness_of_fit_ref 1.014
_refine_ls_hydrogen_treatment constr
_refine_ls_matrix_type full
_refine_ls_number_parameters 217
_refine_ls_number_reflns 2577
_refine_ls_number_restraints 68
_refine_ls_restrained_S_all 1.093
_refine_ls_R_factor_all 0.1185
_refine_ls_R_factor_gt 0.0561
_refine_ls_shift/su_max 0.002
_refine_ls_shift/su_mean 0.000
_refine_ls_structure_factor_coef Fsqd
_refine_ls_weighting_details 'calc w=1/[\s^2^(Fo^2^)+(0.0764P)^2^+5.8738P] where P=(Fo^2^+2Fc^2^)/3'
_refine_ls_weighting_scheme calc
_refine_ls_wR_factor_gt 0.1349
_refine_ls_wR_factor_ref 0.1723
_reflns_number_gt 1427
_reflns_number_total 2577
_reflns_threshold_expression >2sigma(I)
_cod_data_source_file 1267-1888.cff
_cod_data_source_block 51008b
_cod_depositor_comments
;
The following automatic conversions were performed:
'_symmetry_cell_setting' value 'Monoclinic' changed to 'monoclinic'
according to '/home/saulius/struct/CIF-dictionaries/cif_core.dic'
dictionary named 'cif_core.dic' version 2.4.1 from
2010-06-29.

'_exptl_absorpt_correction_type' value 'MULTI-SCAN' changed
to 'multi-scan' according to
'/home/saulius/struct/CIF-dictionaries/cif_core.dic' dictionary named
'cif_core.dic' version 2.4.1 from
2010-06-29.

'_refine_ls_hydrogen_treatment' value 'CONSTR' changed to
'constr' according to '/home/saulius/struct/CIF-dictionaries/cif_core.dic'
dictionary named 'cif_core.dic' version 2.4.1 from 2010-06-29.

Automatic conversion script
Id: cif_fix_enum 1555 2011-01-17 13:19:09Z saulius 
;
_cod_original_sg_symbol_H-M C12/c1
_cod_database_code 8102056

loop_
_symmetry_equiv_pos_as_xyz
'x, y, z'
'-x, y, -z+1/2'
'x+1/2, y+1/2, z'
'-x+1/2, y+1/2, -z+1/2'
'-x, -y, -z'
'x, -y, z-1/2'
'-x+1/2, -y+1/2, -z'
'x+1/2, -y+1/2, z-1/2'

loop_
_atom_site_label
_atom_site_type_symbol
_atom_site_fract_x
_atom_site_fract_y
_atom_site_fract_z
_atom_site_U_iso_or_equiv
_atom_site_adp_type
_atom_site_occupancy
_atom_site_symmetry_multiplicity
_atom_site_Wyckoff_symbol
_atom_site_calc_flag
_atom_site_refinement_flags
_atom_site_disorder_assembly
_atom_site_disorder_group
Cu1 Cu 1.0000 1.0000 0.0000 0.0675(4) Uani 1 4 a d S . .
N1 N 1.0421(3) 0.8910(5) 0.1090(3) 0.0550(12) Uani 1 8 f d . . .
N2 N 0.9148(3) 1.0614(5) 0.0407(3) 0.0554(12) Uani 1 8 f d . . .
C1 C 1.0853(4) 0.9376(7) 0.1845(4) 0.083(2) Uani 1 8 f d . . .
H1 H 1.0945 1.0273 0.1892 0.099 Uiso 1 8 f calc R . .
C2 C 1.1172(4) 0.8611(7) 0.2559(4) 0.088(2) Uani 1 8 f d . . .
H2 H 1.1479 0.8994 0.3073 0.106 Uiso 1 8 f calc R . .
C3 C 1.1051(4) 0.7293(6) 0.2534(4) 0.0613(16) Uani 1 8 f d . . .
C4 C 1.0603(4) 0.6829(6) 0.1760(5) 0.0724(18) Uani 1 8 f d . . .
H4 H 1.0492 0.5940 0.1703 0.087 Uiso 1 8 f calc R . .
C5 C 1.0305(4) 0.7642(7) 0.1055(4) 0.0713(18) Uani 1 8 f d . . .
H5 H 1.0009 0.7276 0.0529 0.086 Uiso 1 8 f calc R . .
C6 C 1.1406(5) 0.6425(7) 0.3310(4) 0.101(3) Uani 1 8 f d . . .
H6A H 1.1091 0.5676 0.3285 0.152 Uiso 1 8 f calc R . .
H6B H 1.1462 0.6903 0.3839 0.152 Uiso 1 8 f calc R . .
H6C H 1.1890 0.6142 0.3300 0.152 Uiso 1 8 f calc R . .
C7 C 0.8471(3) 1.0082(6) 0.0101(4) 0.0598(15) Uani 1 8 f d . . .
H7 H 0.8396 0.9417 -0.0312 0.072 Uiso 1 8 f calc R . .
C8 C 0.7878(3) 1.0456(6) 0.0360(4) 0.0608(16) Uani 1 8 f d . . .
H8 H 0.7414 1.0044 0.0127 0.073 Uiso 1 8 f calc R . .
C9 C 0.7963(3) 1.1439(5) 0.0962(4) 0.0541(14) Uani 1 8 f d . . .
C10 C 0.8663(4) 1.1997(6) 0.1276(4) 0.0725(18) Uani 1 8 f d . . .
H10 H 0.8751 1.2676 0.1681 0.087 Uiso 1 8 f calc R . .
C11 C 0.9227(4) 1.1556(7) 0.0994(4) 0.0749(19) Uani 1 8 f d . . .
H11 H 0.9698 1.1939 0.1227 0.090 Uiso 1 8 f calc R . .
C12 C 0.7334(4) 1.1855(7) 0.1285(5) 0.083(2) Uani 1 8 f d . . .
H12A H 0.6862 1.1723 0.0831 0.124 Uiso 1 8 f calc R . .
H12B H 0.7391 1.2765 0.1441 0.124 Uiso 1 8 f calc R . .
H12C H 0.7346 1.1343 0.1788 0.124 Uiso 1 8 f calc R . .
Cl1 Cl 0.87451(10) 0.67709(16) 0.88679(11) 0.0741(5) Uani 1 8 f d D . .
O1 O 0.9163(5) 0.7950(6) 0.9237(6) 0.062(3) Uani 0.612(12) 8 f d PDU A 1
O2 O 0.8916(6) 0.5830(7) 0.9551(4) 0.091(3) Uani 0.612(12) 8 f d PDU A 1
O3 O 0.9037(7) 0.6379(9) 0.8188(6) 0.132(5) Uani 0.612(12) 8 f d PDU A 1
O4 O 0.7980(4) 0.7090(11) 0.8548(9) 0.179(6) Uani 0.612(12) 8 f d PDU A 1
O1' O 0.9053(9) 0.8011(10) 0.8852(10) 0.095(6) Uani 0.388(12) 8 f d PDU A 2
O2' O 0.9313(9) 0.5856(14) 0.9360(11) 0.155(9) Uani 0.388(12) 8 f d PDU A 2
O3' O 0.8355(8) 0.6240(11) 0.8044(5) 0.093(5) Uani 0.388(12) 8 f d PDU A 2
O4' O 0.8190(9) 0.6873(15) 0.9344(11) 0.140(8) Uani 0.388(12) 8 f d PDU A 2

loop_
_atom_site_aniso_label
_atom_site_aniso_U_11
_atom_site_aniso_U_22
_atom_site_aniso_U_33
_atom_site_aniso_U_23
_atom_site_aniso_U_13
_atom_site_aniso_U_12
Cu1 0.0579(7) 0.1022(9) 0.0480(6) 0.0076(6) 0.0250(5) 0.0312(6)
N1 0.050(3) 0.069(3) 0.050(3) -0.005(2) 0.022(2) 0.008(2)
N2 0.052(3) 0.069(3) 0.048(3) -0.001(2) 0.020(2) 0.013(2)
C1 0.119(6) 0.059(4) 0.060(4) -0.005(3) 0.015(4) -0.007(4)
C2 0.125(7) 0.074(5) 0.045(3) -0.005(3) -0.001(4) -0.007(4)
C3 0.067(4) 0.060(4) 0.062(4) 0.004(3) 0.029(3) 0.010(3)
C4 0.081(5) 0.053(4) 0.087(5) -0.011(4) 0.032(4) -0.003(3)
C5 0.062(4) 0.087(5) 0.060(4) -0.018(4) 0.013(3) -0.008(4)
C6 0.116(6) 0.098(6) 0.090(5) 0.033(4) 0.032(5) 0.029(5)
C7 0.062(4) 0.061(4) 0.058(3) -0.011(3) 0.021(3) 0.013(3)
C8 0.050(3) 0.067(4) 0.069(4) -0.007(3) 0.023(3) -0.002(3)
C9 0.055(4) 0.056(3) 0.060(3) 0.008(3) 0.031(3) 0.009(3)
C10 0.078(5) 0.070(4) 0.084(4) -0.029(3) 0.047(4) -0.012(4)
C11 0.055(4) 0.097(5) 0.080(4) -0.028(4) 0.032(3) -0.015(4)
C12 0.073(4) 0.095(5) 0.099(5) 0.007(4) 0.056(4) 0.016(4)
Cl1 0.0781(12) 0.0618(10) 0.0744(11) -0.0071(9) 0.0134(9) -0.0131(9)
O1 0.074(5) 0.044(4) 0.070(6) -0.005(3) 0.023(4) -0.011(3)
O2 0.114(7) 0.084(5) 0.070(5) 0.026(4) 0.023(5) -0.032(5)
O3 0.201(10) 0.103(6) 0.103(6) -0.025(5) 0.066(7) 0.008(6)
O4 0.104(7) 0.206(10) 0.193(10) 0.015(8) 0.000(7) -0.002(7)
O1' 0.121(10) 0.083(9) 0.084(10) -0.001(6) 0.039(8) -0.023(7)
O2' 0.152(12) 0.115(11) 0.171(12) -0.009(9) 0.016(9) 0.016(9)
O3' 0.105(9) 0.097(8) 0.058(6) -0.011(6) 0.000(6) 0.006(7)
O4' 0.136(11) 0.154(11) 0.155(11) 0.002(8) 0.081(9) -0.051(8)

loop_
_atom_type_symbol
_atom_type_description
_atom_type_scat_dispersion_real
_atom_type_scat_dispersion_imag
_atom_type_scat_source
C C 0.0033 0.0016 'International Tables Vol C Tables 4.2.6.8 and 6.1.1.4'
H H 0.0000 0.0000 'International Tables Vol C Tables 4.2.6.8 and 6.1.1.4'
N N 0.0061 0.0033 'International Tables Vol C Tables 4.2.6.8 and 6.1.1.4'
O O 0.0106 0.0060 'International Tables Vol C Tables 4.2.6.8 and 6.1.1.4'
Cl Cl 0.1484 0.1585 'International Tables Vol C Tables 4.2.6.8 and 6.1.1.4'
Cu Cu 0.3201 1.2651 'International Tables Vol C Tables 4.2.6.8 and 6.1.1.4'

loop_
_geom_angle_atom_site_label_1
_geom_angle_atom_site_label_2
_geom_angle_atom_site_label_3
_geom_angle
_geom_angle_site_symmetry_1
_geom_angle_site_symmetry_3
_geom_angle_publ_flag
N2 Cu1 N2 180.00(12) . 5_775 ?
N2 Cu1 N1 89.00(17) . 5_775 ?
N2 Cu1 N1 91.00(17) 5_775 5_775 ?
N2 Cu1 N1 91.00(17) . . ?
N2 Cu1 N1 89.00(17) 5_775 . ?
N1 Cu1 N1 179.999(1) 5_775 . ?
C5 N1 C1 116.3(5) . . ?
C5 N1 Cu1 119.6(4) . . ?
C1 N1 Cu1 124.0(4) . . ?
C7 N2 C11 116.0(5) . . ?
C7 N2 Cu1 121.3(4) . . ?
C11 N2 Cu1 122.7(4) . . ?
N1 C1 C2 123.2(6) . . ?
N1 C1 H1 118.4 . . ?
C2 C1 H1 118.4 . . ?
C1 C2 C3 121.2(6) . . ?
C1 C2 H2 119.4 . . ?
C3 C2 H2 119.4 . . ?
C4 C3 C2 115.0(6) . . ?
C4 C3 C6 122.8(6) . . ?
C2 C3 C6 122.2(6) . . ?
C3 C4 C5 121.4(6) . . ?
C3 C4 H4 119.3 . . ?
C5 C4 H4 119.3 . . ?
N1 C5 C4 122.9(6) . . ?
N1 C5 H5 118.6 . . ?
C4 C5 H5 118.6 . . ?
C3 C6 H6A 109.5 . . ?
C3 C6 H6B 109.5 . . ?
H6A C6 H6B 109.5 . . ?
C3 C6 H6C 109.5 . . ?
H6A C6 H6C 109.5 . . ?
H6B C6 H6C 109.5 . . ?
N2 C7 C8 123.5(5) . . ?
N2 C7 H7 118.2 . . ?
C8 C7 H7 118.2 . . ?
C7 C8 C9 120.1(6) . . ?
C7 C8 H8 120.0 . . ?
C9 C8 H8 120.0 . . ?
C8 C9 C10 116.5(5) . . ?
C8 C9 C12 121.9(6) . . ?
C10 C9 C12 121.5(6) . . ?
C11 C10 C9 119.8(6) . . ?
C11 C10 H10 120.1 . . ?
C9 C10 H10 120.1 . . ?
N2 C11 C10 124.1(6) . . ?
N2 C11 H11 117.9 . . ?
C10 C11 H11 117.9 . . ?
C9 C12 H12A 109.5 . . ?
C9 C12 H12B 109.5 . . ?
H12A C12 H12B 109.5 . . ?
C9 C12 H12C 109.5 . . ?
H12A C12 H12C 109.5 . . ?
H12B C12 H12C 109.5 . . ?
O1' Cl1 O4 99.4(9) . . ?
O1' Cl1 O3' 115.2(7) . . ?
O4 Cl1 O3' 65.2(6) . . ?
O1' Cl1 O2 129.6(8) . . ?
O4 Cl1 O2 113.1(6) . . ?
O3' Cl1 O2 113.1(6) . . ?
O1' Cl1 O3 88.7(8) . . ?
O4 Cl1 O3 112.5(6) . . ?
O3' Cl1 O3 51.5(6) . . ?
O2 Cl1 O3 111.0(5) . . ?
O1' Cl1 O2' 111.0(7) . . ?
O4 Cl1 O2' 147.2(9) . . ?
O3' Cl1 O2' 109.7(7) . . ?
O2 Cl1 O2' 36.3(8) . . ?
O3 Cl1 O2' 81.0(8) . . ?
O1' Cl1 O1 23.8(6) . . ?
O4 Cl1 O1 108.2(5) . . ?
O3' Cl1 O1 139.0(6) . . ?
O2 Cl1 O1 106.6(4) . . ?
O3 Cl1 O1 104.8(5) . . ?
O2' Cl1 O1 96.0(8) . . ?
O1' Cl1 O4' 108.1(7) . . ?
O4 Cl1 O4' 50.6(7) . . ?
O3' Cl1 O4' 106.1(6) . . ?
O2 Cl1 O4' 70.5(7) . . ?
O3 Cl1 O4' 157.1(7) . . ?
O2' Cl1 O4' 106.2(7) . . ?
O1 Cl1 O4' 96.1(7) . . ?

loop_
_geom_bond_atom_site_label_1
_geom_bond_atom_site_label_2
_geom_bond_distance
_geom_bond_site_symmetry_2
_geom_bond_publ_flag
Cu1 N2 2.015(4) . ?
Cu1 N2 2.015(4) 5_775 ?
Cu1 N1 2.016(4) 5_775 ?
Cu1 N1 2.016(4) . ?
N1 C5 1.311(8) . ?
N1 C1 1.316(7) . ?
N2 C7 1.323(7) . ?
N2 C11 1.324(7) . ?
C1 C2 1.361(8) . ?
C1 H1 0.9300 . ?
C2 C3 1.364(8) . ?
C2 H2 0.9300 . ?
C3 C4 1.347(8) . ?
C3 C6 1.503(8) . ?
C4 C5 1.374(8) . ?
C4 H4 0.9300 . ?
C5 H5 0.9300 . ?
C6 H6A 0.9600 . ?
C6 H6B 0.9600 . ?
C6 H6C 0.9600 . ?
C7 C8 1.364(8) . ?
C7 H7 0.9300 . ?
C8 C9 1.369(7) . ?
C8 H8 0.9300 . ?
C9 C10 1.371(8) . ?
C9 C12 1.497(8) . ?
C10 C11 1.357(8) . ?
C10 H10 0.9300 . ?
C11 H11 0.9300 . ?
C12 H12A 0.9600 . ?
C12 H12B 0.9600 . ?
C12 H12C 0.9600 . ?
Cl1 O1' 1.396(8) . ?
Cl1 O4 1.400(7) . ?
Cl1 O3' 1.404(7) . ?
Cl1 O2 1.419(5) . ?
Cl1 O3 1.432(6) . ?
Cl1 O2' 1.448(8) . ?
Cl1 O1 1.457(6) . ?
Cl1 O4' 1.484(8) . ?

loop_
_geom_torsion_atom_site_label_1
_geom_torsion_atom_site_label_2
_geom_torsion_atom_site_label_3
_geom_torsion_atom_site_label_4
_geom_torsion
_geom_torsion_site_symmetry_1
_geom_torsion_site_symmetry_2
_geom_torsion_site_symmetry_3
_geom_torsion_site_symmetry_4
_geom_torsion_publ_flag
N2 Cu1 N1 C5 101.7(5) . . . . ?
N2 Cu1 N1 C5 -78.3(5) 5_775 . . . ?
N1 Cu1 N1 C5 178(100) 5_775 . . . ?
N2 Cu1 N1 C1 -82.7(5) . . . . ?
N2 Cu1 N1 C1 97.3(5) 5_775 . . . ?
N1 Cu1 N1 C1 -7(60) 5_775 . . . ?
N2 Cu1 N2 C7 58(57) 5_775 . . . ?
N1 Cu1 N2 C7 80.0(5) 5_775 . . . ?
N1 Cu1 N2 C7 -100.0(5) . . . . ?
N2 Cu1 N2 C11 -123(57) 5_775 . . . ?
N1 Cu1 N2 C11 -100.6(5) 5_775 . . . ?
N1 Cu1 N2 C11 79.4(5) . . . . ?
C5 N1 C1 C2 0.2(10) . . . . ?
Cu1 N1 C1 C2 -175.6(6) . . . . ?
N1 C1 C2 C3 -0.9(12) . . . . ?
C1 C2 C3 C4 0.3(11) . . . . ?
C1 C2 C3 C6 179.1(7) . . . . ?
C2 C3 C4 C5 0.9(10) . . . . ?
C6 C3 C4 C5 -177.9(6) . . . . ?
C1 N1 C5 C4 1.1(9) . . . . ?
Cu1 N1 C5 C4 177.0(5) . . . . ?
C3 C4 C5 N1 -1.6(10) . . . . ?
C11 N2 C7 C8 0.0(9) . . . . ?
Cu1 N2 C7 C8 179.5(4) . . . . ?
N2 C7 C8 C9 0.5(9) . . . . ?
C7 C8 C9 C10 -0.1(8) . . . . ?
C7 C8 C9 C12 -178.2(5) . . . . ?
C8 C9 C10 C11 -0.8(9) . . . . ?
C12 C9 C10 C11 177.3(6) . . . . ?
C7 N2 C11 C10 -1.0(9) . . . . ?
Cu1 N2 C11 C10 179.5(5) . . . . ?
C9 C10 C11 N2 1.4(11) . . . . ?
